data_7703458
loop_
_publ_author_name
'Volpe, Andrea'
'Natali, Mirco'
'Graiff, Claudia'
'Sartorel, Andrea'
'Tubaro, Cristina'
'Bonchio, Marcella'

_publ_section_title
;
 Novel iridium complexes with N-heterocyclic dicarbene ligands in
 light-driven water oxidation catalysis: photon management, ligand effect
 and catalyst evolution.
;
_journal_issue 8
_journal_name_full 'Dalton transactions (Cambridge, England : 2003)'
_journal_page_first 2696
_journal_page_last 2705
_journal_paper_doi 10.1039/c9dt04841c
_journal_volume 49
_journal_year 2020
_chemical_formula_sum 'C20 H27 Br2 Cl F6 Ir N4 P'
_chemical_formula_weight 855.89
_space_group_crystal_system monoclinic
_space_group_IT_number 14
_space_group_name_Hall '-P 2yn'
_space_group_name_H-M_alt 'P 1 21/n 1'
_atom_sites_solution_hydrogens geom
_audit_creation_method SHELXL-2014/7
_audit_update_record
;
2019-12-17 deposited with the CCDC.	2020-02-05 downloaded from the CCDC.
;
_cell_angle_alpha 90
_cell_angle_beta 91.923(3)
_cell_angle_gamma 90
_cell_formula_units_Z 4
_cell_length_a 13.798(3)
_cell_length_b 12.135(2)
_cell_length_c 15.460(3)
_cell_measurement_reflns_used 999
_cell_measurement_temperature 293(2)
_cell_measurement_theta_max 19
_cell_measurement_theta_min 4
_cell_volume 2587.1(9)
_computing_cell_refinement 'APEX-II (2008)'
_computing_data_collection 'APEX-II (2008)'
_computing_data_reduction 'SAINT (2008)'
_computing_molecular_graphics 'Mercury CSD 3.5'
_computing_publication_material 'PARST M. Nardelli, J.Appl.Crystallogr.1995,28,659'
_computing_structure_refinement 'SHELXL-2014/7 (Sheldrick, 2014)'
_computing_structure_solution 'SHELXS-97 (Sheldrick, 2008)'
_diffrn_ambient_temperature 293(2)
_diffrn_measured_fraction_theta_full 1.000
_diffrn_measured_fraction_theta_max 0.997
_diffrn_measurement_device_type 'Bruker APEX II'
_diffrn_measurement_method omega-scan
_diffrn_radiation_type MoK\a
_diffrn_radiation_wavelength 0.71073
_diffrn_reflns_av_R_equivalents 0.0664
_diffrn_reflns_av_unetI/netI 0.0504
_diffrn_reflns_Laue_measured_fraction_full 1.000
_diffrn_reflns_Laue_measured_fraction_max 0.997
_diffrn_reflns_limit_h_max 19
_diffrn_reflns_limit_h_min -19
_diffrn_reflns_limit_k_max 17
_diffrn_reflns_limit_k_min -17
_diffrn_reflns_limit_l_max 22
_diffrn_reflns_limit_l_min -22
_diffrn_reflns_number 41255
_diffrn_reflns_point_group_measured_fraction_full 1.000
_diffrn_reflns_point_group_measured_fraction_max 0.997
_diffrn_reflns_theta_full 25.242
_diffrn_reflns_theta_max 30.504
_diffrn_reflns_theta_min 1.946
_diffrn_source 'fine-focus sealed tube'
_exptl_absorpt_coefficient_mu 8.476
_exptl_absorpt_correction_T_max 0.7461
_exptl_absorpt_correction_T_min 0.4724
_exptl_absorpt_correction_type multi-scan
_exptl_absorpt_process_details 'Bruker APEX II SADABS, 2008'
_exptl_crystal_density_diffrn 2.197
_exptl_crystal_density_meas ?
_exptl_crystal_description prism
_exptl_crystal_F_000 1632
_exptl_crystal_size_max 0.18
_exptl_crystal_size_mid 0.17
_exptl_crystal_size_min 0.15
_refine_diff_density_max 1.449
_refine_diff_density_min -1.072
_refine_diff_density_rms 0.148
_refine_ls_extinction_method none
_refine_ls_goodness_of_fit_ref 0.982
_refine_ls_hydrogen_treatment constr
_refine_ls_matrix_type full
_refine_ls_number_parameters 341
_refine_ls_number_reflns 7868
_refine_ls_number_restraints 7
_refine_ls_restrained_S_all 0.983
_refine_ls_R_factor_all 0.0672
_refine_ls_R_factor_gt 0.0380
_refine_ls_shift/su_max 0.001
_refine_ls_shift/su_mean 0.000
_refine_ls_structure_factor_coef Fsqd
_refine_ls_weighting_details 'w=1/[\s^2^(Fo^2^)+(0.0353P)^2^+4.5883P] where P=(Fo^2^+2Fc^2^)/3'
_refine_ls_weighting_scheme calc
_refine_ls_wR_factor_gt 0.0780
_refine_ls_wR_factor_ref 0.0905
_reflns_Friedel_coverage 0.000
_reflns_number_gt 5527
_reflns_number_total 7868
_reflns_threshold_expression 'I > 2\s(I)'
_cod_data_source_file c9dt04841c2.cif
_cod_data_source_block shelx
_cod_depositor_comments
;
The following automatic conversions were performed:

data item '_exptl_crystal_density_meas' value 'not measured' was
changed to '?' -- the value is perceived as not measured.

Automatic conversion script
Id: cif_fix_values 7556 2019-12-06 15:28:31Z antanas 

 Adding full bibliography for 7703458--7703459.cif.
;
_cod_original_cell_volume 2587.2(8)
_cod_original_sg_symbol_H-M 'P 21/n'
_cod_database_code 7703458
_shelx_shelxl_version_number 2014/7
_shelx_space_group_comment
;
The symmetry employed for this shelxl refinement is uniquely defined
by the following loop, which should always be used as a source of
symmetry information in preference to the above space-group names.
They are only intended as comments.
;

loop_
_space_group_symop_operation_xyz
'x, y, z'
'-x+1/2, y+1/2, -z+1/2'
'-x, -y, -z'
'x-1/2, -y-1/2, z-1/2'

loop_
_atom_site_label
_atom_site_type_symbol
_atom_site_fract_x
_atom_site_fract_y
_atom_site_fract_z
_atom_site_U_iso_or_equiv
_atom_site_adp_type
_atom_site_occupancy
_atom_site_site_symmetry_order
_atom_site_calc_flag
_atom_site_refinement_flags_posn
_atom_site_refinement_flags_adp
_atom_site_refinement_flags_occupancy
_atom_site_disorder_assembly
_atom_site_disorder_group
C1 C 0.6392(4) 0.1261(4) 0.1223(3) 0.0359(11) Uani 1 1 d . . . . .
C2 C 0.5264(5) 0.2355(5) 0.2157(5) 0.0597(17) Uani 1 1 d . . . . .
H2A H 0.5250 0.2182 0.2762 0.089 Uiso 1 1 calc R U . . .
H2B H 0.4630 0.2580 0.1953 0.089 Uiso 1 1 calc R U . . .
H2C H 0.5717 0.2942 0.2070 0.089 Uiso 1 1 calc R U . . .
C3 C 0.5011(4) 0.0442(5) 0.1629(4) 0.0522(15) Uani 1 1 d . . . . .
C4 C 0.5461(5) -0.0273(5) 0.1159(5) 0.069(2) Uani 1 1 d . . . . .
H4 H 0.5252 -0.0983 0.1024 0.082 Uiso 1 1 calc R U . . .
C51 C 0.6952(7) -0.0533(6) 0.0438(6) 0.063(2) Uani 0.8 1 d D . P A 1
H51A H 0.7197 -0.1088 0.0840 0.075 Uiso 0.8 1 calc R U P A 1
H51B H 0.6578 -0.0907 -0.0016 0.075 Uiso 0.8 1 calc R U P A 1
C61 C 0.7784(6) 0.0032(6) 0.0048(5) 0.057(2) Uani 0.8 1 d D . P A 1
H61A H 0.7564 0.0703 -0.0237 0.068 Uiso 0.8 1 calc R U P A 1
H61B H 0.8065 -0.0442 -0.0382 0.068 Uiso 0.8 1 calc R U P A 1
C52 C 0.6934(15) 0.009(2) 0.0115(11) 0.045(7) Uani 0.2 1 d D . P A 2
H52A H 0.7130 0.0802 -0.0104 0.054 Uiso 0.2 1 calc R U P A 2
H52B H 0.6596 -0.0314 -0.0345 0.054 Uiso 0.2 1 calc R U P A 2
C62 C 0.7799(14) -0.0553(14) 0.0471(15) 0.031(5) Uani 0.2 1 d D . P A 2
H62A H 0.7621 -0.0997 0.0963 0.037 Uiso 0.2 1 calc R U P A 2
H62B H 0.8053 -0.1034 0.0031 0.037 Uiso 0.2 1 calc R U P A 2
C7 C 0.9356(5) -0.0303(6) 0.0967(5) 0.074(2) Uani 1 1 d . . . . .
H7 H 0.9516 -0.0999 0.0766 0.089 Uiso 1 1 calc R U . . .
C8 C 0.9866(4) 0.0300(5) 0.1523(4) 0.0551(16) Uani 1 1 d . . . . .
C9 C 0.9756(5) 0.2178(5) 0.2183(5) 0.0598(16) Uani 1 1 d . . . . .
H9A H 1.0401 0.2351 0.2013 0.090 Uiso 1 1 calc R U . . .
H9B H 0.9771 0.1963 0.2781 0.090 Uiso 1 1 calc R U . . .
H9C H 0.9349 0.2813 0.2104 0.090 Uiso 1 1 calc R U . . .
C10 C 0.8522(4) 0.1265(4) 0.1177(3) 0.0385(12) Uani 1 1 d . . . . .
C11 C 0.7363(4) 0.3064(4) -0.0232(3) 0.0388(12) Uani 1 1 d . . . . .
C12 C 0.6570(4) 0.3548(4) 0.0222(3) 0.0357(11) Uani 1 1 d . . . . .
C13 C 0.6969(4) 0.4184(4) 0.0906(3) 0.0350(11) Uani 1 1 d . . . . .
C14 C 0.8007(4) 0.4139(4) 0.0877(3) 0.0348(11) Uani 1 1 d . . . . .
C15 C 0.8252(4) 0.3479(4) 0.0163(3) 0.0379(11) Uani 1 1 d . . . . .
C16 C 0.7262(6) 0.2532(5) -0.1109(4) 0.067(2) Uani 1 1 d . . . . .
H16A H 0.6728 0.2025 -0.1117 0.101 Uiso 1 1 calc R U . . .
H16B H 0.7848 0.2142 -0.1230 0.101 Uiso 1 1 calc R U . . .
H16C H 0.7147 0.3089 -0.1542 0.101 Uiso 1 1 calc R U . . .
C17 C 0.5524(4) 0.3434(5) -0.0052(5) 0.0620(17) Uani 1 1 d . . . . .
H17A H 0.5125 0.3687 0.0405 0.093 Uiso 1 1 calc R U . . .
H17B H 0.5382 0.2675 -0.0175 0.093 Uiso 1 1 calc R U . . .
H17C H 0.5395 0.3868 -0.0562 0.093 Uiso 1 1 calc R U . . .
C18 C 0.6429(5) 0.4902(4) 0.1523(4) 0.0536(15) Uani 1 1 d . . . . .
H18A H 0.6485 0.5659 0.1351 0.080 Uiso 1 1 calc R U . . .
H18B H 0.6701 0.4811 0.2098 0.080 Uiso 1 1 calc R U . . .
H18C H 0.5758 0.4694 0.1512 0.080 Uiso 1 1 calc R U . . .
C19 C 0.8679(5) 0.4815(4) 0.1446(4) 0.0555(16) Uani 1 1 d . . . . .
H19A H 0.9336 0.4591 0.1362 0.083 Uiso 1 1 calc R U . . .
H19B H 0.8524 0.4707 0.2041 0.083 Uiso 1 1 calc R U . . .
H19C H 0.8607 0.5580 0.1299 0.083 Uiso 1 1 calc R U . . .
C20 C 0.9244(4) 0.3283(6) -0.0169(4) 0.0638(18) Uani 1 1 d . . . . .
H20A H 0.9381 0.3824 -0.0600 0.096 Uiso 1 1 calc R U . . .
H20B H 0.9272 0.2560 -0.0420 0.096 Uiso 1 1 calc R U . . .
H20C H 0.9715 0.3338 0.0300 0.096 Uiso 1 1 calc R U . . .
Br1 Br 0.38868(6) 0.02278(7) 0.22320(6) 0.0839(3) Uani 1 1 d . . . . .
Br2 Br 1.10068(5) -0.00600(7) 0.21371(6) 0.0862(3) Uani 1 1 d . . . . .
Cl Cl 0.75292(11) 0.25758(10) 0.26538(8) 0.0432(3) Uani 1 1 d . . . . .
F1 F 0.8448(4) 0.5816(4) -0.0828(3) 0.1182(19) Uani 1 1 d . . . . .
F2 F 0.7572(4) 0.6652(4) -0.1883(3) 0.1063(17) Uani 1 1 d . . . . .
F3 F 0.6753(4) 0.7546(3) -0.0885(4) 0.0977(16) Uani 1 1 d . . . . .
F4 F 0.7573(4) 0.6665(5) 0.0142(3) 0.1159(18) Uani 1 1 d . . . . .
F5 F 0.8348(4) 0.7633(4) -0.0832(4) 0.1130(19) Uani 1 1 d . . . . .
F6 F 0.6846(5) 0.5712(4) -0.0889(4) 0.137(2) Uani 1 1 d . . . . .
Ir Ir 0.74591(2) 0.24360(2) 0.10859(2) 0.02873(6) Uani 1 1 d . . . . .
N1 N 0.5562(3) 0.1380(3) 0.1677(3) 0.0395(10) Uani 1 1 d . . . . .
N2 N 0.6303(4) 0.0218(4) 0.0900(3) 0.0569(13) Uani 1 1 d D . . . .
N3 N 0.8530(4) 0.0301(4) 0.0738(4) 0.0610(14) Uani 1 1 d D . . . .
N4 N 0.9371(3) 0.1269(3) 0.1649(3) 0.0410(10) Uani 1 1 d . . . . .
P P 0.75970(13) 0.66712(12) -0.08631(10) 0.0517(4) Uani 1 1 d . . . . .

loop_
_atom_site_aniso_label
_atom_site_aniso_U_11
_atom_site_aniso_U_22
_atom_site_aniso_U_33
_atom_site_aniso_U_23
_atom_site_aniso_U_13
_atom_site_aniso_U_12
C1 0.049(3) 0.029(2) 0.030(2) 0.0030(18) -0.002(2) -0.005(2)
C2 0.046(3) 0.054(4) 0.080(5) -0.012(3) 0.014(3) -0.002(3)
C3 0.053(4) 0.050(3) 0.054(4) 0.010(3) -0.004(3) -0.019(3)
C4 0.068(5) 0.043(3) 0.094(6) -0.009(3) -0.006(4) -0.024(3)
C51 0.100(8) 0.035(4) 0.053(5) -0.007(4) -0.004(5) 0.004(4)
C61 0.094(7) 0.032(4) 0.043(4) -0.016(3) -0.002(4) 0.009(4)
C52 0.07(2) 0.034(14) 0.032(14) 0.010(11) -0.024(14) -0.027(14)
C62 0.057(17) 0.012(9) 0.023(11) -0.005(8) -0.001(11) 0.001(10)
C7 0.071(5) 0.049(4) 0.104(6) -0.005(4) 0.012(4) 0.021(3)
C8 0.048(4) 0.047(3) 0.071(4) 0.015(3) 0.012(3) 0.020(3)
C9 0.048(4) 0.065(4) 0.066(4) -0.004(3) -0.004(3) 0.002(3)
C10 0.049(3) 0.031(2) 0.035(3) 0.002(2) 0.006(2) 0.006(2)
C11 0.062(4) 0.026(2) 0.029(2) 0.0059(18) 0.002(2) 0.008(2)
C12 0.043(3) 0.023(2) 0.040(3) 0.0056(19) -0.008(2) -0.0012(19)
C13 0.047(3) 0.025(2) 0.034(3) 0.0039(18) 0.006(2) -0.001(2)
C14 0.042(3) 0.021(2) 0.041(3) 0.0049(19) -0.001(2) -0.0036(19)
C15 0.045(3) 0.030(2) 0.040(3) 0.013(2) 0.009(2) 0.001(2)
C16 0.123(6) 0.047(4) 0.031(3) 0.001(2) -0.005(3) 0.009(3)
C17 0.054(4) 0.051(3) 0.079(5) 0.012(3) -0.020(3) -0.006(3)
C18 0.069(4) 0.037(3) 0.056(4) -0.009(3) 0.012(3) 0.009(3)
C19 0.067(4) 0.037(3) 0.061(4) 0.003(3) -0.016(3) -0.017(3)
C20 0.056(4) 0.070(4) 0.068(4) 0.019(3) 0.025(3) 0.013(3)
Br1 0.0656(5) 0.1036(6) 0.0828(6) 0.0217(4) 0.0058(4) -0.0401(4)
Br2 0.0565(4) 0.0951(6) 0.1075(7) 0.0395(5) 0.0086(4) 0.0338(4)
Cl 0.0590(8) 0.0428(7) 0.0276(5) -0.0010(5) 0.0005(5) 0.0019(6)
F1 0.146(5) 0.095(3) 0.113(4) -0.006(3) -0.001(3) 0.068(3)
F2 0.169(5) 0.104(4) 0.046(2) -0.002(2) 0.009(3) 0.025(3)
F3 0.101(4) 0.090(3) 0.101(4) -0.007(2) -0.006(3) 0.040(3)
F4 0.168(5) 0.132(4) 0.047(3) 0.007(3) 0.004(3) 0.023(4)
F5 0.109(4) 0.077(3) 0.154(6) -0.007(3) 0.012(4) -0.031(3)
F6 0.173(6) 0.088(4) 0.148(5) 0.011(3) -0.011(4) -0.061(4)
Ir 0.03824(11) 0.02101(8) 0.02689(9) 0.00004(7) 0.00060(7) 0.00096(7)
N1 0.041(2) 0.035(2) 0.043(3) 0.0041(18) -0.006(2) -0.0075(18)
N2 0.065(3) 0.043(3) 0.063(3) -0.022(2) 0.000(3) -0.010(2)
N3 0.064(3) 0.046(3) 0.073(4) -0.024(3) 0.009(3) 0.015(2)
N4 0.038(2) 0.039(2) 0.046(3) 0.0079(19) 0.003(2) 0.0067(19)
P 0.0767(12) 0.0351(7) 0.0434(9) 0.0008(6) 0.0053(8) 0.0051(7)

loop_
_atom_type_symbol
_atom_type_description
_atom_type_scat_dispersion_real
_atom_type_scat_dispersion_imag
_atom_type_scat_source
C C 0.0033 0.0016 'International Tables Vol C Tables 4.2.6.8 and 6.1.1.4'
H H 0.0000 0.0000 'International Tables Vol C Tables 4.2.6.8 and 6.1.1.4'
Br Br -0.2901 2.4595 'International Tables Vol C Tables 4.2.6.8 and 6.1.1.4'
Cl Cl 0.1484 0.1585 'International Tables Vol C Tables 4.2.6.8 and 6.1.1.4'
F F 0.0171 0.0103 'International Tables Vol C Tables 4.2.6.8 and 6.1.1.4'
Ir Ir -1.4442 7.9887 'International Tables Vol C Tables 4.2.6.8 and 6.1.1.4'
N N 0.0061 0.0033 'International Tables Vol C Tables 4.2.6.8 and 6.1.1.4'
P P 0.1023 0.0942 'International Tables Vol C Tables 4.2.6.8 and 6.1.1.4'

loop_
_geom_angle_atom_site_label_1
_geom_angle_atom_site_label_2
_geom_angle_atom_site_label_3
_geom_angle
N2 C1 N1 102.7(4)
N2 C1 Ir 131.1(4)
N1 C1 Ir 126.2(3)
C4 C3 N1 108.0(5)
C4 C3 Br1 127.5(5)
N1 C3 Br1 124.2(5)
C3 C4 N2 107.3(5)
C61 C51 N2 113.7(6)
C51 C61 N3 109.6(7)
N2 C52 C62 103.1(15)
N3 C62 C52 105.0(14)
C8 C7 N3 106.8(6)
C7 C8 N4 108.1(5)
C7 C8 Br2 128.9(5)
N4 C8 Br2 122.9(5)
N3 C10 N4 104.5(4)
N3 C10 Ir 125.8(4)
N4 C10 Ir 129.7(4)
C12 C11 C15 107.5(4)
C12 C11 C16 124.3(5)
C15 C11 C16 125.6(5)
C12 C11 Ir 73.2(3)
C15 C11 Ir 72.7(3)
C16 C11 Ir 134.0(3)
C13 C12 C11 107.7(4)
C13 C12 C17 127.8(5)
C11 C12 C17 124.3(5)
C13 C12 Ir 71.9(3)
C11 C12 Ir 68.6(3)
C17 C12 Ir 128.2(4)
C12 C13 C14 108.8(4)
C12 C13 C18 127.1(5)
C14 C13 C18 123.8(5)
C12 C13 Ir 71.5(3)
C14 C13 Ir 70.8(3)
C18 C13 Ir 128.5(4)
C15 C14 C13 108.1(4)
C15 C14 C19 127.5(5)
C13 C14 C19 123.9(5)
C15 C14 Ir 71.3(3)
C13 C14 Ir 71.7(2)
C19 C14 Ir 128.9(4)
C14 C15 C11 107.8(4)
C14 C15 C20 127.1(5)
C11 C15 C20 125.0(5)
C14 C15 Ir 71.7(3)
C11 C15 Ir 69.1(3)
C20 C15 Ir 127.2(4)
C10 Ir C1 91.4(2)
C10 Ir C11 109.24(19)
C1 Ir C11 108.5(2)
C10 Ir C15 94.18(19)
C1 Ir C15 145.79(19)
C11 Ir C15 38.27(19)
C10 Ir C14 114.13(19)
C1 Ir C14 154.41(19)
C11 Ir C14 63.22(18)
C15 Ir C14 37.05(18)
C10 Ir C12 147.0(2)
C1 Ir C12 95.68(18)
C11 Ir C12 38.21(18)
C15 Ir C12 62.95(19)
C14 Ir C12 62.36(17)
C10 Ir C13 151.6(2)
C1 Ir C13 116.94(19)
C11 Ir C13 62.82(17)
C15 Ir C13 62.25(18)
C14 Ir C13 37.49(18)
C12 Ir C13 36.62(17)
C10 Ir Cl 88.58(15)
C1 Ir Cl 87.16(14)
C11 Ir Cl 155.43(13)
C15 Ir Cl 126.65(14)
C14 Ir Cl 94.44(13)
C12 Ir Cl 123.82(13)
C13 Ir Cl 93.41(13)
C3 N1 C1 110.9(5)
C3 N1 C2 122.3(5)
C1 N1 C2 126.8(4)
C1 N2 C4 111.1(5)
C1 N2 C52 109.8(10)
C4 N2 C52 134.2(10)
C1 N2 C51 134.5(6)
C4 N2 C51 113.9(5)
C10 N3 C7 110.4(6)
C10 N3 C62 136.2(10)
C7 N3 C62 104.1(9)
C10 N3 C61 122.1(5)
C7 N3 C61 127.3(5)
C10 N4 C8 110.1(5)
C10 N4 C9 126.5(4)
C8 N4 C9 123.4(5)
F4 P F6 89.1(3)
F4 P F5 90.5(3)
F6 P F5 179.7(4)
F4 P F1 90.2(3)
F6 P F1 90.2(4)
F5 P F1 89.9(3)
F4 P F2 177.3(3)
F6 P F2 88.4(3)
F5 P F2 92.0(3)
F1 P F2 90.9(3)
F4 P F3 89.1(3)
F6 P F3 90.7(3)
F5 P F3 89.2(3)
F1 P F3 178.9(3)
F2 P F3 89.8(3)

loop_
_geom_bond_atom_site_label_1
_geom_bond_atom_site_label_2
_geom_bond_distance
C1 N2 1.365(6)
C1 N1 1.370(6)
C1 Ir 2.066(5)
C2 N1 1.463(7)
C3 C4 1.302(9)
C3 N1 1.369(6)
C3 Br1 1.855(6)
C4 N2 1.378(8)
C51 C61 1.482(10)
C51 N2 1.477(8)
C61 N3 1.494(8)
C52 N2 1.525(15)
C52 C62 1.514(18)
C62 N3 1.495(14)
C7 C8 1.314(10)
C7 N3 1.391(8)
C8 N4 1.377(7)
C8 Br2 1.863(6)
C9 N4 1.467(7)
C10 N3 1.352(6)
C10 N4 1.360(6)
C10 Ir 2.043(5)
C11 C12 1.445(7)
C11 C15 1.442(7)
C11 C16 1.505(7)
C11 Ir 2.175(5)
C12 C13 1.406(7)
C12 C17 1.496(7)
C12 Ir 2.236(5)
C13 C14 1.436(7)
C13 C18 1.507(7)
C13 Ir 2.241(5)
C14 C15 1.414(7)
C14 C19 1.500(7)
C14 Ir 2.228(4)
C15 C20 1.497(7)
C15 Ir 2.223(5)
Cl Ir 2.4286(13)
F1 P 1.566(5)
F2 P 1.577(4)
F3 P 1.576(5)
F4 P 1.555(5)
F5 P 1.561(5)
F6 P 1.558(5)
